data_7220500
loop_
_publ_author_name
'Sauve, Genevieve'
'Etheridge, Forrest S.'
'Fernando, Roshan'
'Golen, James A.'
'Rheingold, Arnold L.'

_publ_section_title
;
 Tuning Optoelectronic Properties of core-Substituted Naphthalene Diimides
 by the Selective Conversion of Imides to Monothioimides
;
_journal_name_full 'RSC Adv.'
_journal_paper_doi 10.1039/C5RA05920H
_journal_year 2015
_chemical_formula_sum 'C40 H48 N4 O3 S3'
_chemical_formula_weight 729.00
_chemical_name_systematic
; 
 ? 
;
_space_group_IT_number 14
_symmetry_cell_setting monoclinic
_symmetry_space_group_name_Hall '-P 2yn'
_symmetry_space_group_name_H-M 'P 1 21/n 1'
_atom_sites_solution_hydrogens geom
_atom_sites_solution_primary direct
_atom_sites_solution_secondary difmap
_audit_creation_method SHELXL-97
_audit_update_record
;
2015-03-25 deposited with the CCDC.
2015-05-19 downloaded from the CCDC.
;
_cell_angle_alpha 90.00
_cell_angle_beta 95.289(8)
_cell_angle_gamma 90.00
_cell_formula_units_Z 4
_cell_length_a 17.309(2)
_cell_length_b 7.7202(10)
_cell_length_c 28.054(3)
_cell_measurement_reflns_used 3890
_cell_measurement_temperature 200(2)
_cell_measurement_theta_max 67.09
_cell_measurement_theta_min 3.13
_cell_volume 3732.9(8)
_computing_cell_refinement 'Bruker SAINT'
_computing_data_collection 'Bruker APEX2'
_computing_data_reduction 'Bruker SAINT'
_computing_molecular_graphics 'Bruker SHELXTL'
_computing_publication_material 'Bruker SHELXTL'
_computing_structure_refinement 'SHELXL-97 (Sheldrick, 2008)'
_computing_structure_solution 'SHELXS-97 (Sheldrick, 2008)'
_diffrn_ambient_temperature 200(2)
_diffrn_measured_fraction_theta_full 0.937
_diffrn_measured_fraction_theta_max 0.937
_diffrn_measurement_device_type 'Bruker APEX-II CCD'
_diffrn_measurement_method '\f and \w scans'
_diffrn_radiation_monochromator graphite
_diffrn_radiation_source 'fine-focus rotating anode'
_diffrn_radiation_type CuK\a
_diffrn_radiation_wavelength 1.54178
_diffrn_reflns_av_R_equivalents 0.0602
_diffrn_reflns_av_sigmaI/netI 0.0749
_diffrn_reflns_limit_h_max 20
_diffrn_reflns_limit_h_min -16
_diffrn_reflns_limit_k_max 8
_diffrn_reflns_limit_k_min -8
_diffrn_reflns_limit_l_max 28
_diffrn_reflns_limit_l_min -33
_diffrn_reflns_number 19975
_diffrn_reflns_theta_full 68.14
_diffrn_reflns_theta_max 68.14
_diffrn_reflns_theta_min 3.13
_exptl_absorpt_coefficient_mu 2.158
_exptl_absorpt_correction_T_max 0.9581
_exptl_absorpt_correction_T_min 0.6721
_exptl_absorpt_correction_type multi-scan
_exptl_absorpt_process_details sadabs
_exptl_crystal_colour blue-green
_exptl_crystal_density_diffrn 1.297
_exptl_crystal_density_method 'not measured'
_exptl_crystal_description plate
_exptl_crystal_F_000 1552
_exptl_crystal_size_max 0.20
_exptl_crystal_size_mid 0.02
_exptl_crystal_size_min 0.02
_refine_diff_density_max 0.928
_refine_diff_density_min -0.920
_refine_diff_density_rms 0.131
_refine_ls_extinction_method none
_refine_ls_goodness_of_fit_ref 1.555
_refine_ls_hydrogen_treatment constr
_refine_ls_matrix_type full
_refine_ls_number_parameters 439
_refine_ls_number_reflns 6389
_refine_ls_number_restraints 101
_refine_ls_restrained_S_all 1.559
_refine_ls_R_factor_all 0.2125
_refine_ls_R_factor_gt 0.1395
_refine_ls_shift/su_max 0.029
_refine_ls_shift/su_mean 0.002
_refine_ls_structure_factor_coef Fsqd
_refine_ls_weighting_details 'calc w=1/[\s^2^(Fo^2^)+(0.1600P)^2^+0.0000P] where P=(Fo^2^+2Fc^2^)/3'
_refine_ls_weighting_scheme calc
_refine_ls_wR_factor_gt 0.3851
_refine_ls_wR_factor_ref 0.4231
_reflns_number_gt 3107
_reflns_number_total 6389
_reflns_threshold_expression >2sigma(I)
_cod_data_source_file c5ra05920h2.cif
_cod_data_source_block cwr03a
_cod_depositor_comments
;
The following automatic conversions were performed:

'_symmetry_cell_setting' value 'Monoclinic' changed to 'monoclinic'
according to
/usr/data/users/saulius/crontab/automatic-downloads/rss-feeds/RSC/lib/dictionaries/cif_core.dic
dictionary named 'cif_core.dic' version 2.4.2 from 2011-04-26.

Automatic conversion script
Id: cif_fix_values 3271 2015-04-21 07:52:19Z andrius 
;
_cod_original_cell_volume 3732.8(8)
_cod_original_sg_symbol_H-M P2(1)/n
_cod_database_code 7220500

loop_
_symmetry_equiv_pos_as_xyz
'x, y, z'
'-x+1/2, y+1/2, -z+1/2'
'-x, -y, -z'
'x-1/2, -y-1/2, z-1/2'

loop_
_atom_site_label
_atom_site_type_symbol
_atom_site_fract_x
_atom_site_fract_y
_atom_site_fract_z
_atom_site_U_iso_or_equiv
_atom_site_adp_type
_atom_site_occupancy
_atom_site_symmetry_multiplicity
_atom_site_calc_flag
_atom_site_refinement_flags
_atom_site_disorder_assembly
_atom_site_disorder_group
S2 S 0.2565(2) 0.8282(7) 0.44353(17) 0.0801(12) Uani 0.50 1 d PD A 3
O2 O 0.2816(6) 0.8338(19) 0.4383(5) 0.0801(12) Uani 0.50 1 d PD A 4
O1 O 0.4999(3) 0.7261(6) 0.37042(14) 0.0742(14) Uani 1 1 d . A .
N1 N 0.3910(3) 0.7793(7) 0.40743(17) 0.0614(14) Uani 1 1 d . A .
N2 N 0.6351(3) 0.8514(7) 0.40439(17) 0.0655(15) Uani 1 1 d D A .
H2N H 0.6078 0.7973 0.3809 0.079 Uiso 1 1 calc . . .
S1 S 0.24520(15) 0.9331(4) 0.32184(9) 0.0900(9) Uani 0.798(5) 1 d PD B 1
C1 C 0.2661(5) 1.0284(13) 0.2685(3) 0.087(2) Uani 0.798(5) 1 d PD B 1
H1 H 0.2330 1.1094 0.2512 0.104 Uiso 0.798(5) 1 calc PR B 1
C2 C 0.3371(5) 0.9726(13) 0.2539(3) 0.087(2) Uani 0.798(5) 1 d PD B 1
H2 H 0.3564 1.0056 0.2246 0.104 Uiso 0.798(5) 1 calc PR B 1
C3 C 0.3768(6) 0.8609(16) 0.2880(3) 0.087(2) Uani 0.798(5) 1 d PD B 1
H3 H 0.4290 0.8239 0.2870 0.104 Uiso 0.798(5) 1 calc PR B 1
C4 C 0.3287(5) 0.8119(10) 0.3236(2) 0.066(2) Uani 0.798(5) 1 d PD B 1
S1' S 0.3667(7) 0.864(2) 0.2843(4) 0.106(5) Uani 0.202(5) 1 d PD B 2
C1' C 0.2999(12) 1.008(4) 0.2592(7) 0.087(2) Uani 0.202(5) 1 d PD B 2
H1' H 0.3035 1.0613 0.2290 0.104 Uiso 0.202(5) 1 calc PR B 2
C2' C 0.2385(12) 1.038(4) 0.2883(8) 0.087(2) Uani 0.202(5) 1 d PD B 2
H2' H 0.1933 1.1036 0.2784 0.104 Uiso 0.202(5) 1 calc PR B 2
C3' C 0.2527(14) 0.958(4) 0.3345(8) 0.087(2) Uani 0.202(5) 1 d PD B 2
H3' H 0.2240 0.9783 0.3613 0.104 Uiso 0.202(5) 1 calc PR B 2
C4' C 0.3165(15) 0.844(4) 0.3338(7) 0.066(2) Uani 0.202(5) 1 d PD B 2
C5 C 0.3461(4) 0.6936(9) 0.3661(2) 0.074(2) Uani 1 1 d . . .
H5A H 0.2965 0.6502 0.3765 0.088 Uiso 1 1 calc R B 1
H5B H 0.3758 0.5924 0.3560 0.088 Uiso 1 1 calc R B 1
C6 C 0.3510(3) 0.8496(8) 0.4431(2) 0.0585(17) Uani 1 1 d D . .
C7 C 0.3983(3) 0.9362(7) 0.4822(2) 0.0522(15) Uani 1 1 d . A .
C8 C 0.3618(4) 0.9980(7) 0.5204(2) 0.0541(15) Uani 1 1 d . . .
H8 H 0.3076 0.9794 0.5209 0.065 Uiso 1 1 calc R A .
C9 C 0.4788(3) 0.9581(7) 0.48089(18) 0.0484(14) Uani 1 1 d . . .
C10 C 0.5166(3) 0.8902(7) 0.44276(19) 0.0514(15) Uani 1 1 d . A .
C11 C 0.4704(4) 0.7946(8) 0.4044(2) 0.0610(17) Uani 1 1 d . . .
C12 C 0.5979(4) 0.9124(8) 0.4414(2) 0.0559(16) Uani 1 1 d . . .
C13 C 0.71838(15) 0.8716(5) 0.40192(8) 0.099(3) Uani 1 1 d D . .
H13A H 0.7464 0.8241 0.4314 0.119 Uiso 1 1 calc R A 1
H13B H 0.7311 0.9964 0.4001 0.119 Uiso 1 1 calc R A 1
C14 C 0.74557(8) 0.7778(3) 0.35800(6) 0.162(2) Uiso 0.499(7) 1 d PD A 1
H14 H 0.7412 0.6486 0.3571 0.195 Uiso 0.499(7) 1 calc PR A 1
C15 C 0.7115(3) 0.8787(2) 0.31360(11) 0.162(2) Uiso 0.499(7) 1 d PD A 1
H15A H 0.6547 0.8761 0.3156 0.195 Uiso 0.499(7) 1 calc PR A 1
H15B H 0.7211 0.8036 0.2862 0.195 Uiso 0.499(7) 1 calc PR A 1
C16 C 0.72831(14) 1.0636(3) 0.29675(12) 0.162(2) Uiso 0.499(7) 1 d PD A 1
H16A H 0.7808 1.0781 0.2860 0.195 Uiso 0.499(7) 1 calc PR A 1
H16B H 0.7172 1.1548 0.3200 0.195 Uiso 0.499(7) 1 calc PR A 1
C17 C 0.66393(11) 1.0409(16) 0.25552(16) 0.162(2) Uiso 0.499(7) 1 d PD A 1
H17A H 0.6945 0.9617 0.2369 0.195 Uiso 0.499(7) 1 calc PR A 1
H17B H 0.6725 1.1555 0.2410 0.195 Uiso 0.499(7) 1 calc PR A 1
C18 C 0.5867(3) 1.007(3) 0.2252(4) 0.162(2) Uiso 0.499(7) 1 d PD A 1
H18A H 0.5967 0.9879 0.1918 0.243 Uiso 0.499(7) 1 calc PR A 1
H18B H 0.5523 1.1068 0.2272 0.243 Uiso 0.499(7) 1 calc PR A 1
H18C H 0.5619 0.9036 0.2373 0.243 Uiso 0.499(7) 1 calc PR A 1
C19 C 0.82661(11) 0.8569(4) 0.35485(17) 0.162(2) Uiso 0.499(7) 1 d PD A 1
H19A H 0.8270 0.9831 0.3611 0.195 Uiso 0.499(7) 1 calc PR A 1
H19B H 0.8464 0.8341 0.3234 0.195 Uiso 0.499(7) 1 calc PR A 1
C20 C 0.8727(7) 0.7563(18) 0.3955(4) 0.162(2) Uiso 0.499(7) 1 d PD A 1
H20A H 0.9271 0.7932 0.3979 0.243 Uiso 0.499(7) 1 calc PR A 1
H20B H 0.8696 0.6319 0.3886 0.243 Uiso 0.499(7) 1 calc PR A 1
H20C H 0.8507 0.7798 0.4258 0.243 Uiso 0.499(7) 1 calc PR A 1
C14' C 0.74549(9) 0.8139(4) 0.35362(6) 0.162(2) Uiso 0.501(7) 1 d PD A 2
H14' H 0.7161 0.7024 0.3497 0.195 Uiso 0.501(7) 1 calc PR A 2
C15' C 0.7044(3) 0.9141(5) 0.31108(6) 0.162(2) Uiso 0.501(7) 1 d PD A 2
H15C H 0.6495 0.9285 0.3174 0.195 Uiso 0.501(7) 1 calc PR A 2
H15D H 0.7276 1.0313 0.3112 0.195 Uiso 0.501(7) 1 calc PR A 2
C16' C 0.70527(14) 0.8407(8) 0.26008(9) 0.162(2) Uiso 0.501(7) 1 d PD A 2
H16C H 0.7557 0.8705 0.2482 0.195 Uiso 0.501(7) 1 calc PR A 2
H16D H 0.7026 0.7129 0.2620 0.195 Uiso 0.501(7) 1 calc PR A 2
C17' C 0.6403(3) 0.9024(8) 0.22272(10) 0.162(2) Uiso 0.501(7) 1 d PD A 2
H17C H 0.6196 1.0085 0.2368 0.195 Uiso 0.501(7) 1 calc PR A 2
H17D H 0.5990 0.8141 0.2236 0.195 Uiso 0.501(7) 1 calc PR A 2
C18' C 0.6424(13) 0.945(2) 0.16922(19) 0.162(2) Uiso 0.501(7) 1 d PD A 2
H18D H 0.5906 0.9808 0.1558 0.243 Uiso 0.501(7) 1 calc PR A 2
H18E H 0.6585 0.8420 0.1523 0.243 Uiso 0.501(7) 1 calc PR A 2
H18F H 0.6794 1.0391 0.1656 0.243 Uiso 0.501(7) 1 calc PR A 2
C19' C 0.82843(11) 0.7400(3) 0.35997(15) 0.162(2) Uiso 0.501(7) 1 d PD A 2
H19C H 0.8649 0.8372 0.3674 0.195 Uiso 0.501(7) 1 calc PR A 2
H19D H 0.8405 0.6901 0.3290 0.195 Uiso 0.501(7) 1 calc PR A 2
C20' C 0.8443(12) 0.6005(10) 0.3989(3) 0.162(2) Uiso 0.501(7) 1 d PD A 2
H20D H 0.8994 0.5691 0.4014 0.243 Uiso 0.501(7) 1 calc PR A 2
H20E H 0.8128 0.4978 0.3904 0.243 Uiso 0.501(7) 1 calc PR A 2
H20F H 0.8309 0.6460 0.4297 0.243 Uiso 0.501(7) 1 calc PR A 2
S4 S 1.6762(2) 0.3581(7) 0.39646(18) 0.0845(12) Uani 0.50 1 d PD C 3
O4 O 1.6505(7) 0.337(2) 0.3961(5) 0.0845(12) Uani 0.50 1 d PD C 4
O3 O 1.3951(3) 0.2253(6) 0.38120(15) 0.0791(14) Uani 1 1 d . C .
N3 N 1.5237(3) 0.2915(7) 0.39075(18) 0.0676(15) Uani 1 1 d . C .
N4 N 1.3010(3) 0.3312(7) 0.44272(19) 0.0712(16) Uani 1 1 d D C .
H4N H 1.3054 0.2894 0.4139 0.085 Uiso 1 1 calc . . .
S3 S 1.59265(14) 0.4496(4) 0.28549(8) 0.0875(9) Uani 0.859(4) 1 d PD D 5
C21 C 1.5362(5) 0.5237(13) 0.2386(3) 0.0896(18) Uani 0.859(4) 1 d PD D 5
H21A H 1.5543 0.6005 0.2156 0.108 Uiso 0.859(4) 1 calc PR D 5
C22 C 1.4628(5) 0.4657(13) 0.2362(3) 0.0896(18) Uani 0.859(4) 1 d PD D 5
H22A H 1.4232 0.4986 0.2122 0.108 Uiso 0.859(4) 1 calc PR D 5
C23 C 1.4518(6) 0.3459(16) 0.2750(4) 0.0896(18) Uani 0.859(4) 1 d PD D 5
H23A H 1.4045 0.2886 0.2796 0.108 Uiso 0.859(4) 1 calc PR D 5
C24 C 1.5190(5) 0.3277(9) 0.3036(2) 0.074(2) Uani 0.859(4) 1 d PD D 5
S3' S 1.4354(8) 0.374(2) 0.2737(6) 0.089(6) Uani 0.141(4) 1 d PD D 6
C21' C 1.4802(12) 0.489(4) 0.2332(11) 0.0896(18) Uani 0.141(4) 1 d PD D 6
H21B H 1.4597 0.5925 0.2185 0.108 Uiso 0.141(4) 1 calc PR D 6
C22' C 1.5487(14) 0.418(5) 0.2243(9) 0.0896(18) Uani 0.141(4) 1 d PD D 6
H22B H 1.5719 0.4201 0.1949 0.108 Uiso 0.141(4) 1 calc PR D 6
C23' C 1.5798(11) 0.338(6) 0.2692(11) 0.0896(18) Uani 0.141(4) 1 d PD D 6
H23B H 1.6333 0.3163 0.2777 0.108 Uiso 0.141(4) 1 calc PR D 6
C24' C 1.5221(12) 0.297(3) 0.2974(6) 0.074(2) Uani 0.141(4) 1 d PD D 6
C25 C 1.5322(5) 0.2031(9) 0.3447(2) 0.081(2) Uani 1 1 d D . .
H25A H 1.4942 0.1071 0.3404 0.097 Uiso 1 1 calc R D 5
H25B H 1.5849 0.1530 0.3451 0.097 Uiso 1 1 calc R D 5
C26 C 1.5908(4) 0.3618(9) 0.4157(2) 0.0695(19) Uani 1 1 d D . .
C27 C 1.5785(4) 0.4464(8) 0.4615(2) 0.0590(16) Uani 1 1 d . C .
C28 C 1.6410(4) 0.5158(8) 0.4877(2) 0.0626(17) Uani 1 1 d . . .
H28 H 1.6905 0.5063 0.4759 0.075 Uiso 1 1 calc R C .
C29 C 1.5041(4) 0.4577(7) 0.47763(19) 0.0556(16) Uani 1 1 d . . .
C30 C 1.4382(4) 0.3851(8) 0.4505(2) 0.0568(16) Uani 1 1 d . C .
C31 C 1.4484(4) 0.2984(8) 0.4065(2) 0.0659(19) Uani 1 1 d . . .
C32 C 1.3649(4) 0.3957(8) 0.4668(2) 0.0616(18) Uani 1 1 d . . .
C33 C 1.2253(3) 0.3250(11) 0.4606(2) 0.100(3) Uani 1 1 d D . .
H33A H 1.2145 0.4420 0.4729 0.120 Uiso 1 1 calc R C 3
H33B H 1.2291 0.2459 0.4885 0.120 Uiso 1 1 calc R C 3
C34 C 1.1537(4) 0.2693(13) 0.4275(2) 0.156(2) Uiso 0.382(6) 1 d PD C 3
H34 H 1.1596 0.1461 0.4175 0.187 Uiso 0.382(6) 1 calc PR C 3
C35 C 1.1488(11) 0.3877(11) 0.3831(4) 0.156(2) Uiso 0.382(6) 1 d PD C 3
H35A H 1.2016 0.3811 0.3723 0.187 Uiso 0.382(6) 1 calc PR C 3
H35B H 1.1153 0.3219 0.3589 0.187 Uiso 0.382(6) 1 calc PR C 3
C36 C 1.1249(15) 0.5773(14) 0.3730(3) 0.156(2) Uiso 0.382(6) 1 d PD C 3
H36A H 1.0722 0.6048 0.3817 0.187 Uiso 0.382(6) 1 calc PR C 3
H36B H 1.1631 0.6622 0.3875 0.187 Uiso 0.382(6) 1 calc PR C 3
C37 C 1.1290(6) 0.5527(19) 0.3189(3) 0.156(2) Uiso 0.382(6) 1 d PD C 3
H37A H 1.1776 0.4991 0.3101 0.187 Uiso 0.382(6) 1 calc PR C 3
H37B H 1.1152 0.6569 0.2994 0.187 Uiso 0.382(6) 1 calc PR C 3
C38 C 1.0617(9) 0.424(3) 0.3225(8) 0.156(2) Uiso 0.382(6) 1 d PD C 3
H38A H 1.0384 0.3958 0.2903 0.234 Uiso 0.382(6) 1 calc PR C 3
H38B H 1.0224 0.4773 0.3409 0.234 Uiso 0.382(6) 1 calc PR C 3
H38C H 1.0814 0.3186 0.3386 0.234 Uiso 0.382(6) 1 calc PR C 3
C39 C 1.0840(7) 0.2854(9) 0.4578(6) 0.156(2) Uiso 0.382(6) 1 d PD C 3
H39A H 1.0952 0.3560 0.4871 0.187 Uiso 0.382(6) 1 calc PR C 3
H39B H 1.0360 0.3260 0.4392 0.187 Uiso 0.382(6) 1 calc PR C 3
C40 C 1.0845(14) 0.0889(12) 0.4676(10) 0.156(2) Uiso 0.382(6) 1 d PD C 3
H40A H 1.0431 0.0603 0.4879 0.234 Uiso 0.382(6) 1 calc PR C 3
H40B H 1.1347 0.0554 0.4840 0.234 Uiso 0.382(6) 1 calc PR C 3
H40C H 1.0759 0.0261 0.4372 0.234 Uiso 0.382(6) 1 calc PR C 3
C34' C 1.1702(4) 0.2430(11) 0.4206(2) 0.156(2) Uiso 0.618(6) 1 d PD C 4
H34' H 1.1967 0.1391 0.4084 0.187 Uiso 0.618(6) 1 calc PR C 4
C35' C 1.1477(7) 0.3631(13) 0.3777(4) 0.156(2) Uiso 0.618(6) 1 d PD C 4
H35C H 1.1960 0.3961 0.3636 0.187 Uiso 0.618(6) 1 calc PR C 4
H35D H 1.1161 0.2947 0.3532 0.187 Uiso 0.618(6) 1 calc PR C 4
C36' C 1.1029(7) 0.5304(16) 0.3864(3) 0.156(2) Uiso 0.618(6) 1 d PD C 4
H36C H 1.1400 0.6214 0.3985 0.187 Uiso 0.618(6) 1 calc PR C 4
H36D H 1.0669 0.5089 0.4112 0.187 Uiso 0.618(6) 1 calc PR C 4
C37' C 1.0565(6) 0.5946(19) 0.3404(4) 0.156(2) Uiso 0.618(6) 1 d PD C 4
H37C H 1.0971 0.6359 0.3205 0.187 Uiso 0.618(6) 1 calc PR C 4
H37D H 1.0306 0.7006 0.3508 0.187 Uiso 0.618(6) 1 calc PR C 4
C38' C 0.9954(9) 0.513(2) 0.3037(5) 0.156(2) Uiso 0.618(6) 1 d PD C 4
H38D H 0.9730 0.6025 0.2819 0.234 Uiso 0.618(6) 1 calc PR C 4
H38E H 0.9543 0.4595 0.3205 0.234 Uiso 0.618(6) 1 calc PR C 4
H38F H 1.0201 0.4239 0.2852 0.234 Uiso 0.618(6) 1 calc PR C 4
C39' C 1.0991(4) 0.179(2) 0.4448(4) 0.156(2) Uiso 0.618(6) 1 d PD C 4
H39C H 1.1155 0.0823 0.4664 0.187 Uiso 0.618(6) 1 calc PR C 4
H39D H 1.0814 0.2745 0.4648 0.187 Uiso 0.618(6) 1 calc PR C 4
C40' C 1.0297(7) 0.119(2) 0.4106(5) 0.156(2) Uiso 0.618(6) 1 d PD C 4
H40D H 0.9854 0.0947 0.4290 0.234 Uiso 0.618(6) 1 calc PR C 4
H40E H 1.0438 0.0129 0.3941 0.234 Uiso 0.618(6) 1 calc PR C 4
H40F H 1.0157 0.2094 0.3870 0.234 Uiso 0.618(6) 1 calc PR C 4

loop_
_atom_site_aniso_label
_atom_site_aniso_U_11
_atom_site_aniso_U_22
_atom_site_aniso_U_33
_atom_site_aniso_U_23
_atom_site_aniso_U_13
_atom_site_aniso_U_12
S2 0.088(3) 0.067(2) 0.083(2) 0.0156(16) -0.0049(19) -0.009(2)
O2 0.088(3) 0.067(2) 0.083(2) 0.0156(16) -0.0049(19) -0.009(2)
O1 0.118(3) 0.051(3) 0.052(2) -0.008(2) -0.005(2) 0.009(3)
N1 0.079(3) 0.039(3) 0.062(3) 0.012(2) -0.017(2) -0.005(3)
N2 0.080(3) 0.061(4) 0.059(3) 0.006(3) 0.020(2) 0.010(3)
S1 0.1070(18) 0.075(2) 0.0804(16) 0.0171(14) -0.0330(13) 0.0037(14)
C1 0.125(5) 0.071(4) 0.057(3) 0.012(3) -0.029(3) -0.012(4)
C2 0.125(5) 0.071(4) 0.057(3) 0.012(3) -0.029(3) -0.012(4)
C3 0.125(5) 0.071(4) 0.057(3) 0.012(3) -0.029(3) -0.012(4)
C4 0.123(6) 0.028(4) 0.042(4) -0.010(3) -0.019(4) -0.006(4)
S1' 0.116(9) 0.120(11) 0.078(7) -0.036(7) -0.009(7) 0.002(8)
C1' 0.125(5) 0.071(4) 0.057(3) 0.012(3) -0.029(3) -0.012(4)
C2' 0.125(5) 0.071(4) 0.057(3) 0.012(3) -0.029(3) -0.012(4)
C3' 0.125(5) 0.071(4) 0.057(3) 0.012(3) -0.029(3) -0.012(4)
C4' 0.123(6) 0.028(4) 0.042(4) -0.010(3) -0.019(4) -0.006(4)
C5 0.120(5) 0.042(4) 0.054(3) -0.002(3) -0.018(3) -0.001(4)
C6 0.081(4) 0.039(4) 0.053(3) 0.013(3) -0.005(3) 0.000(3)
C7 0.074(4) 0.026(3) 0.056(3) 0.012(3) -0.004(3) 0.000(3)
C8 0.073(4) 0.031(3) 0.058(3) 0.017(3) 0.006(3) 0.004(3)
C9 0.074(4) 0.023(3) 0.047(3) 0.010(2) -0.001(2) 0.000(3)
C10 0.079(4) 0.031(3) 0.043(3) 0.007(2) 0.001(3) 0.009(3)
C11 0.101(5) 0.031(4) 0.049(3) 0.006(3) -0.004(3) 0.007(3)
C12 0.079(4) 0.037(4) 0.051(3) 0.011(3) 0.008(3) 0.010(3)
C13 0.109(6) 0.126(8) 0.064(4) 0.005(5) 0.022(4) 0.016(5)
S4 0.096(3) 0.068(2) 0.089(2) 0.0060(17) 0.008(2) 0.005(2)
O4 0.096(3) 0.068(2) 0.089(2) 0.0060(17) 0.008(2) 0.005(2)
O3 0.109(3) 0.055(3) 0.070(3) 0.005(2) -0.007(3) -0.009(3)
N3 0.095(4) 0.044(4) 0.064(3) 0.008(3) 0.009(3) 0.010(3)
N4 0.074(3) 0.059(4) 0.076(3) 0.019(3) -0.014(3) -0.008(3)
S3 0.0917(15) 0.091(2) 0.0814(14) 0.0132(13) 0.0175(11) 0.0051(13)
C21 0.109(4) 0.089(5) 0.071(3) 0.009(3) 0.007(3) 0.004(4)
C22 0.109(4) 0.089(5) 0.071(3) 0.009(3) 0.007(3) 0.004(4)
C23 0.109(4) 0.089(5) 0.071(3) 0.009(3) 0.007(3) 0.004(4)
C24 0.114(5) 0.050(5) 0.058(4) -0.016(3) 0.009(4) 0.017(4)
S3' 0.119(12) 0.063(11) 0.081(9) -0.016(8) -0.019(8) 0.007(9)
C21' 0.109(4) 0.089(5) 0.071(3) 0.009(3) 0.007(3) 0.004(4)
C22' 0.109(4) 0.089(5) 0.071(3) 0.009(3) 0.007(3) 0.004(4)
C23' 0.109(4) 0.089(5) 0.071(3) 0.009(3) 0.007(3) 0.004(4)
C24' 0.114(5) 0.050(5) 0.058(4) -0.016(3) 0.009(4) 0.017(4)
C25 0.125(6) 0.052(5) 0.066(4) -0.008(4) 0.010(4) 0.000(4)
C26 0.092(5) 0.043(4) 0.072(4) 0.011(3) -0.002(4) 0.000(4)
C27 0.081(4) 0.028(4) 0.068(4) 0.014(3) 0.003(3) 0.005(3)
C28 0.073(4) 0.044(4) 0.071(4) 0.018(3) 0.005(3) 0.003(3)
C29 0.082(4) 0.025(3) 0.059(3) 0.012(3) 0.000(3) 0.002(3)
C30 0.072(4) 0.033(4) 0.064(4) 0.015(3) -0.004(3) -0.001(3)
C31 0.097(5) 0.032(4) 0.066(4) 0.010(3) -0.010(3) -0.001(3)
C32 0.078(4) 0.037(4) 0.066(4) 0.020(3) -0.009(3) -0.002(3)
C33 0.083(5) 0.134(8) 0.079(5) 0.024(5) -0.005(4) -0.024(5)

loop_
_atom_type_symbol
_atom_type_description
_atom_type_scat_dispersion_real
_atom_type_scat_dispersion_imag
_atom_type_scat_source
C C 0.0181 0.0091 'International Tables Vol C Tables 4.2.6.8 and 6.1.1.4'
H H 0.0000 0.0000 'International Tables Vol C Tables 4.2.6.8 and 6.1.1.4'
S S 0.3331 0.5567 'International Tables Vol C Tables 4.2.6.8 and 6.1.1.4'
N N 0.0311 0.0180 'International Tables Vol C Tables 4.2.6.8 and 6.1.1.4'
O O 0.0492 0.0322 'International Tables Vol C Tables 4.2.6.8 and 6.1.1.4'

loop_
_geom_angle_atom_site_label_1
_geom_angle_atom_site_label_2
_geom_angle_atom_site_label_3
_geom_angle
_geom_angle_site_symmetry_1
_geom_angle_site_symmetry_3
C6 N1 C11 125.2(5) . .
C6 N1 C5 118.6(5) . .
C11 N1 C5 116.0(5) . .
C12 N2 C13 122.7(5) . .
C12 N2 H2N 118.6 . .
C13 N2 H2N 118.6 . .
C4 S1 C1 90.8(4) . .
C2 C1 S1 112.4(6) . .
C2 C1 H1 123.8 . .
S1 C1 H1 123.8 . .
C1 C2 C3 112.0(8) . .
C1 C2 H2 124.0 . .
C3 C2 H2 124.0 . .
C4 C3 C2 111.1(8) . .
C4 C3 H3 124.4 . .
C2 C3 H3 124.4 . .
C3 C4 C5 129.4(8) . .
C3 C4 S1 112.5(6) . .
C5 C4 S1 117.3(6) . .
C1' S1' C4' 91.1(10) . .
C2' C1' S1' 112.7(12) . .
C2' C1' H1' 123.6 . .
S1' C1' H1' 123.7 . .
C1' C2' C3' 111.9(13) . .
C1' C2' H2' 124.1 . .
C3' C2' H2' 124.1 . .
C4' C3' C2' 108.9(13) . .
C4' C3' H3' 125.5 . .
C2' C3' H3' 125.6 . .
C3' C4' C5 133.0(16) . .
C3' C4' S1' 114.3(12) . .
C5 C4' S1' 112.5(14) . .
N1 C5 C4 113.4(6) . .
N1 C5 C4' 104.3(12) . .
C4 C5 C4' 16.8(9) . .
N1 C5 H5A 108.9 . .
C4 C5 H5A 108.9 . .
C4' C5 H5A 100.4 . .
N1 C5 H5B 108.9 . .
C4 C5 H5B 108.9 . .
C4' C5 H5B 125.7 . .
H5A C5 H5B 107.7 . .
O2 C6 N1 116.2(9) . .
O2 C6 C7 127.7(9) . .
N1 C6 C7 116.0(5) . .
O2 C6 S2 6.9(8) . .
N1 C6 S2 122.2(5) . .
C7 C6 S2 121.7(5) . .
C8 C7 C9 120.3(5) . .
C8 C7 C6 118.4(6) . .
C9 C7 C6 121.4(5) . .
C7 C8 C12 122.1(6) . 3_676
C7 C8 H8 118.9 . .
C12 C8 H8 118.9 3_676 .
C9 C9 C10 120.4(7) 3_676 .
C9 C9 C7 119.1(7) 3_676 .
C10 C9 C7 120.4(5) . .
C9 C10 C12 120.5(5) . .
C9 C10 C11 118.8(5) . .
C12 C10 C11 120.7(5) . .
O1 C11 N1 119.3(6) . .
O1 C11 C10 122.6(6) . .
N1 C11 C10 118.1(5) . .
N2 C12 C8 121.2(6) . 3_676
N2 C12 C10 121.4(5) . .
C8 C12 C10 117.5(5) 3_676 .
N2 C13 C14 111.4(3) . .
N2 C13 C14' 113.2(3) . .
C14 C13 C14' 11.35(13) . .
N2 C13 H13A 109.4 . .
C14 C13 H13A 109.4 . .
C14' C13 H13A 117.5 . .
N2 C13 H13B 109.4 . .
C14 C13 H13B 109.4 . .
C14' C13 H13B 98.6 . .
H13A C13 H13B 108.0 . .
C19 C14 C15 92.1(3) . .
C19 C14 C13 101.9(2) . .
C15 C14 C13 106.6(2) . .
C19 C14 H14 117.5 . .
C15 C14 H14 117.5 . .
C13 C14 H14 117.5 . .
C14 C15 C16 130.4(3) . .
C14 C15 H15A 104.7 . .
C16 C15 H15A 104.7 . .
C14 C15 H15B 104.7 . .
C16 C15 H15B 104.7 . .
H15A C15 H15B 105.7 . .
C15 C16 C17 88.9(5) . .
C15 C16 H16A 113.8 . .
C17 C16 H16A 113.8 . .
C15 C16 H16B 113.8 . .
C17 C16 H16B 113.8 . .
H16A C16 H16B 111.1 . .
C16 C17 C18 164.9(6) . .
C16 C17 H17A 94.7 . .
C18 C17 H17A 94.7 . .
C16 C17 H17B 94.7 . .
C18 C17 H17B 94.7 . .
H17A C17 H17B 103.2 . .
C17 C18 H18A 109.5 . .
C17 C18 H18B 109.5 . .
H18A C18 H18B 109.5 . .
C17 C18 H18C 109.5 . .
H18A C18 H18C 109.5 . .
H18B C18 H18C 109.5 . .
C14 C19 C20 99.8(5) . .
C14 C19 H19A 111.8 . .
C20 C19 H19A 111.8 . .
C14 C19 H19B 111.8 . .
C20 C19 H19B 111.8 . .
H19A C19 H19B 109.5 . .
C19 C20 H20A 109.5 . .
C19 C20 H20B 109.5 . .
H20A C20 H20B 109.5 . .
C19 C20 H20C 109.5 . .
H20A C20 H20C 109.5 . .
H20B C20 H20C 109.5 . .
C19' C14' C13 111.2(2) . .
C19' C14' C15' 129.4(3) . .
C13 C14' C15' 112.3(2) . .
C19' C14' H14' 98.8 . .
C13 C14' H14' 98.8 . .
C15' C14' H14' 98.8 . .
C16' C15' C14' 119.5(2) . .
C16' C15' H15C 107.5 . .
C14' C15' H15C 107.4 . .
C16' C15' H15D 107.4 . .
C14' C15' H15D 107.5 . .
H15C C15' H15D 107.0 . .
C17' C16' C15' 116.7(3) . .
C17' C16' H16C 108.1 . .
C15' C16' H16C 108.1 . .
C17' C16' H16D 108.1 . .
C15' C16' H16D 108.1 . .
H16C C16' H16D 107.3 . .
C16' C17' C18' 130.4(9) . .
C16' C17' H17C 104.7 . .
C18' C17' H17C 104.7 . .
C16' C17' H17D 104.7 . .
C18' C17' H17D 104.7 . .
H17C C17' H17D 105.7 . .
C17' C18' H18D 109.5 . .
C17' C18' H18E 109.5 . .
H18D C18' H18E 109.5 . .
C17' C18' H18F 109.5 . .
H18D C18' H18F 109.5 . .
H18E C18' H18F 109.5 . .
C14' C19' C20' 116.4(8) . .
C14' C19' H19C 108.2 . .
C20' C19' H19C 108.2 . .
C14' C19' H19D 108.2 . .
C20' C19' H19D 108.2 . .
H19C C19' H19D 107.3 . .
C19' C20' H20D 109.5 . .
C19' C20' H20E 109.5 . .
H20D C20' H20E 109.5 . .
C19' C20' H20F 109.5 . .
H20D C20' H20F 109.5 . .
H20E C20' H20F 109.5 . .
C26 N3 C31 124.8(6) . .
C26 N3 C25 118.0(6) . .
C31 N3 C25 117.2(6) . .
C32 N4 C33 124.8(5) . .
C32 N4 H4N 117.6 . .
C33 N4 H4N 117.6 . .
C21 S3 C24 91.4(4) . .
C22 C21 S3 114.1(7) . .
C22 C21 H21A 122.9 . .
S3 C21 H21A 122.9 . .
C21 C22 C23 111.3(8) . .
C21 C22 H22A 124.4 . .
C23 C22 H22A 124.4 . .
C24 C23 C22 110.2(8) . .
C24 C23 H23A 124.9 . .
C22 C23 H23A 124.9 . .
C23 C24 C25 125.5(8) . .
C23 C24 S3 113.0(6) . .
C25 C24 S3 121.2(6) . .
C21' S3' C24' 90.3(10) . .
C22' C21' S3' 111.9(15) . .
C22' C21' H21B 124.0 . .
S3' C21' H21B 124.0 . .
C21' C22' C23' 105.9(16) . .
C21' C22' H22B 127.0 . .
C23' C22' H22B 127.1 . .
C24' C23' C22' 111.4(15) . .
C24' C23' H23B 124.3 . .
C22' C23' H23B 124.3 . .
C23' C24' C25 126.0(17) . .
C23' C24' S3' 111.1(12) . .
C25 C24' S3' 122.8(14) . .
N3 C25 C24 110.7(5) . .
N3 C25 C24' 122.3(12) . .
C24 C25 C24' 11.6(11) . .
N3 C25 H25A 109.5 . .
C24 C25 H25A 109.5 . .
C24' C25 H25A 103.3 . .
N3 C25 H25B 109.5 . .
C24 C25 H25B 109.5 . .
C24' C25 H25B 103.3 . .
H25A C25 H25B 108.1 . .
O4 C26 N3 113.9(9) . .
O4 C26 C27 130.8(9) . .
N3 C26 C27 115.2(6) . .
O4 C26 S4 10.7(8) . .
N3 C26 S4 124.2(6) . .
C27 C26 S4 120.6(5) . .
C28 C27 C29 120.5(6) . .
C28 C27 C26 118.3(6) . .
C29 C27 C26 121.2(6) . .
C27 C28 C32 122.7(6) . 3_866
C27 C28 H28 118.6 . .
C32 C28 H28 118.6 3_866 .
C27 C29 C30 120.9(6) . .
C27 C29 C29 118.5(7) . 3_866
C30 C29 C29 120.6(7) . 3_866
C32 C30 C29 120.6(6) . .
C32 C30 C31 120.1(6) . .
C29 C30 C31 119.3(6) . .
O3 C31 N3 117.3(6) . .
O3 C31 C30 124.1(7) . .
N3 C31 C30 118.6(6) . .
N4 C32 C30 123.3(6) . .
N4 C32 C28 119.6(6) . 3_866
C30 C32 C28 117.1(6) . 3_866
N4 C33 C34 120.3(5) . .
N4 C33 C34' 106.3(5) . .
C34 C33 C34' 15.4(5) . .
N4 C33 H33A 107.2 . .
C34 C33 H33A 107.2 . .
C34' C33 H33A 120.2 . .
N4 C33 H33B 107.2 . .
C34 C33 H33B 107.2 . .
C34' C33 H33B 108.3 . .
H33A C33 H33B 106.9 . .
C33 C34 C35 107.6(8) . .
C33 C34 C39 105.8(8) . .
C35 C34 C39 114.2(11) . .
C33 C34 H34 109.7 . .
C35 C34 H34 109.7 . .
C39 C34 H34 109.7 . .
C36 C35 C34 134.8(10) . .
C36 C35 H35A 103.5 . .
C34 C35 H35A 103.5 . .
C36 C35 H35B 103.5 . .
C34 C35 H35B 103.5 . .
H35A C35 H35B 105.3 . .
C37 C36 C35 91.5(7) . .
C37 C36 H36A 113.4 . .
C35 C36 H36A 113.4 . .
C37 C36 H36B 113.4 . .
C35 C36 H36B 113.4 . .
H36A C36 H36B 110.7 . .
C36 C37 C38 84.9(13) . .
C36 C37 H37A 114.5 . .
C38 C37 H37A 114.5 . .
C36 C37 H37B 114.5 . .
C38 C37 H37B 114.5 . .
H37A C37 H37B 111.6 . .
C37 C38 H38A 109.5 . .
C37 C38 H38B 109.5 . .
H38A C38 H38B 109.5 . .
C37 C38 H38C 109.5 . .
H38A C38 H38C 109.5 . .
H38B C38 H38C 109.5 . .
C40 C39 C34 91.6(8) . .
C40 C39 H39A 113.4 . .
C34 C39 H39A 113.4 . .
C40 C39 H39B 113.4 . .
C34 C39 H39B 113.4 . .
H39A C39 H39B 110.7 . .
C39 C40 H40A 109.5 . .
C39 C40 H40B 109.5 . .
H40A C40 H40B 109.5 . .
C39 C40 H40C 109.5 . .
H40A C40 H40C 109.5 . .
H40B C40 H40C 109.5 . .
C39' C34' C33 106.1(6) . .
C39' C34' C35' 112.4(8) . .
C33 C34' C35' 114.6(7) . .
C39' C34' H34' 107.8 . .
C33 C34' H34' 107.8 . .
C35' C34' H34' 107.8 . .
C36' C35' C34' 118.4(9) . .
C36' C35' H35C 107.7 . .
C34' C35' H35C 107.7 . .
C36' C35' H35D 107.7 . .
C34' C35' H35D 107.7 . .
H35C C35' H35D 107.1 . .
C35' C36' C37' 111.6(9) . .
C35' C36' H36C 109.3 . .
C37' C36' H36C 109.3 . .
C35' C36' H36D 109.3 . .
C37' C36' H36D 109.3 . .
H36C C36' H36D 108.0 . .
C36' C37' C38' 134.5(13) . .
C36' C37' H37C 103.6 . .
C38' C37' H37C 103.6 . .
C36' C37' H37D 103.6 . .
C38' C37' H37D 103.6 . .
H37C C37' H37D 105.3 . .
C37' C38' H38D 109.5 . .
C37' C38' H38E 109.5 . .
H38D C38' H38E 109.5 . .
C37' C38' H38F 109.5 . .
H38D C38' H38F 109.5 . .
H38E C38' H38F 109.5 . .
C40' C39' C34' 115.7(9) . .
C40' C39' H39C 108.4 . .
C34' C39' H39C 108.4 . .
C40' C39' H39D 108.4 . .
C34' C39' H39D 108.4 . .
H39C C39' H39D 107.4 . .
C39' C40' H40D 109.5 . .
C39' C40' H40E 109.5 . .
H40D C40' H40E 109.5 . .
C39' C40' H40F 109.5 . .
H40D C40' H40F 109.5 . .
H40E C40' H40F 109.5 . .

loop_
_geom_bond_atom_site_label_1
_geom_bond_atom_site_label_2
_geom_bond_distance
_geom_bond_site_symmetry_2
S2 C6 1.645(7) .
O2 C6 1.203(11) .
O1 C11 1.241(7) .
N1 C6 1.378(8) .
N1 C11 1.389(8) .
N1 C5 1.491(7) .
N2 C12 1.355(7) .
N2 C13 1.458(5) .
N2 H2N 0.8800 .
S1 C4 1.719(8) .
S1 C1 1.735(8) .
C1 C2 1.400(11) .
C1 H1 0.9500 .
C2 C3 1.417(12) .
C2 H2 0.9500 .
C3 C4 1.410(11) .
C3 H3 0.9500 .
C4 C5 1.509(9) .
S1' C1' 1.707(15) .
S1' C4' 1.712(15) .
C1' C2' 1.418(17) .
C1' H1' 0.9500 .
C2' C3' 1.44(2) .
C2' H2' 0.9500 .
C3' C4' 1.415(17) .
C3' H3' 0.9500 .
C4' C5 1.53(2) .
C5 H5A 0.9900 .
C5 H5B 0.9900 .
C6 C7 1.467(8) .
C7 C8 1.380(8) .
C7 C9 1.407(8) .
C8 C12 1.407(8) 3_676
C8 H8 0.9500 .
C9 C9 1.401(10) 3_676
C9 C10 1.406(8) .
C10 C12 1.421(8) .
C10 C11 1.477(8) .
C12 C8 1.407(8) 3_676
C13 C14 1.5400(10) .
C13 C14' 1.5400(10) .
C13 H13A 0.9900 .
C13 H13B 0.9900 .
C14 C19 1.5399(10) .
C14 C15 1.5400(10) .
C14 H14 1.0000 .
C15 C16 1.5400(10) .
C15 H15A 0.9900 .
C15 H15B 0.9900 .
C16 C17 1.5402(10) .
C16 H16A 0.9900 .
C16 H16B 0.9900 .
C17 C18 1.5402(11) .
C17 H17A 0.9900 .
C17 H17B 0.9900 .
C18 H18A 0.9800 .
C18 H18B 0.9800 .
C18 H18C 0.9800 .
C19 C20 1.5400(10) .
C19 H19A 0.9900 .
C19 H19B 0.9900 .
C20 H20A 0.9800 .
C20 H20B 0.9800 .
C20 H20C 0.9800 .
C14' C19' 1.5400(10) .
C14' C15' 1.5401(10) .
C14' H14' 1.0000 .
C15' C16' 1.5400(10) .
C15' H15C 0.9900 .
C15' H15D 0.9900 .
C16' C17' 1.5399(10) .
C16' H16C 0.9900 .
C16' H16D 0.9900 .
C17' C18' 1.5400(10) .
C17' H17C 0.9900 .
C17' H17D 0.9900 .
C18' H18D 0.9800 .
C18' H18E 0.9800 .
C18' H18F 0.9800 .
C19' C20' 1.5400(10) .
C19' H19C 0.9900 .
C19' H19D 0.9900 .
C20' H20D 0.9800 .
C20' H20E 0.9800 .
C20' H20F 0.9800 .
S4 C26 1.621(8) .
O4 C26 1.230(12) .
O3 C31 1.246(7) .
N3 C26 1.409(8) .
N3 C31 1.416(9) .
N3 C25 1.480(8) .
N4 C32 1.338(8) .
N4 C33 1.448(6) .
N4 H4N 0.8800 .
S3 C21 1.666(8) .
S3 C24 1.700(8) .
C21 C22 1.343(10) .
C21 H21A 0.9500 .
C22 C23 1.453(13) .
C22 H22A 0.9500 .
C23 C24 1.358(11) .
C23 H23A 0.9500 .
C24 C25 1.503(7) .
S3' C21' 1.689(16) .
S3' C24' 1.692(16) .
C21' C22' 1.351(17) .
C21' H21B 0.9500 .
C22' C23' 1.46(2) .
C22' H22B 0.9500 .
C23' C24' 1.367(17) .
C23' H23B 0.9500 .
C24' C25 1.507(9) .
C25 H25A 0.9900 .
C25 H25B 0.9900 .
C26 C27 1.473(9) .
C27 C28 1.360(9) .
C27 C29 1.408(9) .
C28 C32 1.460(9) 3_866
C28 H28 0.9500 .
C29 C30 1.426(8) .
C29 C29 1.433(11) 3_866
C30 C32 1.389(9) .
C30 C31 1.428(9) .
C32 C28 1.460(9) 3_866
C33 C34 1.540(5) .
C33 C34' 1.540(5) .
C33 H33A 0.9900 .
C33 H33B 0.9900 .
C34 C35 1.542(5) .
C34 C39 1.543(5) .
C34 H34 1.0000 .
C35 C36 1.540(5) .
C35 H35A 0.9900 .
C35 H35B 0.9900 .
C36 C37 1.538(5) .
C36 H36A 0.9900 .
C36 H36B 0.9900 .
C37 C38 1.539(5) .
C37 H37A 0.9900 .
C37 H37B 0.9900 .
C38 H38A 0.9800 .
C38 H38B 0.9800 .
C38 H38C 0.9800 .
C39 C40 1.541(5) .
C39 H39A 0.9900 .
C39 H39B 0.9900 .
C40 H40A 0.9800 .
C40 H40B 0.9800 .
C40 H40C 0.9800 .
C34' C39' 1.539(5) .
C34' C35' 1.542(5) .
C34' H34' 1.0000 .
C35' C36' 1.537(5) .
C35' H35C 0.9900 .
C35' H35D 0.9900 .
C36' C37' 1.539(5) .
C36' H36C 0.9900 .
C36' H36D 0.9900 .
C37' C38' 1.542(5) .
C37' H37C 0.9900 .
C37' H37D 0.9900 .
C38' H38D 0.9800 .
C38' H38E 0.9800 .
C38' H38F 0.9800 .
C39' C40' 1.539(5) .
C39' H39C 0.9900 .
C39' H39D 0.9900 .
C40' H40D 0.9800 .
C40' H40E 0.9800 .
C40' H40F 0.9800 .

loop_
_geom_hbond_atom_site_label_D
_geom_hbond_atom_site_label_H
_geom_hbond_atom_site_label_A
_geom_hbond_distance_DH
_geom_hbond_distance_HA
_geom_hbond_distance_DA
_geom_hbond_angle_DHA
N2 H2N O1 0.88 1.94 2.628(7) 133.5
N4 H4N O3 0.88 1.94 2.611(7) 131.9

loop_
_geom_torsion_atom_site_label_1
_geom_torsion_atom_site_label_2
_geom_torsion_atom_site_label_3
_geom_torsion_atom_site_label_4
_geom_torsion
_geom_torsion_site_symmetry_1
_geom_torsion_site_symmetry_4
C4 S1 C1 C2 -2.4(7) . .
S1 C1 C2 C3 -4.0(11) . .
C1 C2 C3 C4 10.1(13) . .
C2 C3 C4 C5 179.0(8) . .
C2 C3 C4 S1 -12.0(11) . .
C1 S1 C4 C3 8.2(8) . .
C1 S1 C4 C5 178.7(6) . .
C4' S1' C1' C2' -1(3) . .
S1' C1' C2' C3' 8(3) . .
C1' C2' C3' C4' -12(4) . .
C2' C3' C4' C5 -162(3) . .
C2' C3' C4' S1' 11(4) . .
C1' S1' C4' C3' -6(3) . .
C1' S1' C4' C5 169(2) . .
C6 N1 C5 C4 94.8(7) . .
C11 N1 C5 C4 -79.7(8) . .
C6 N1 C5 C4' 79.9(10) . .
C11 N1 C5 C4' -94.6(10) . .
C3 C4 C5 N1 80.3(11) . .
S1 C4 C5 N1 -88.3(7) . .
C3 C4 C5 C4' 140(5) . .
S1 C4 C5 C4' -29(4) . .
C3' C4' C5 N1 -82(4) . .
S1' C4' C5 N1 104.8(17) . .
C3' C4' C5 C4 153(8) . .
S1' C4' C5 C4 -20(3) . .
C11 N1 C6 O2 175.0(9) . .
C5 N1 C6 O2 1.0(11) . .
C11 N1 C6 C7 -4.5(8) . .
C5 N1 C6 C7 -178.4(5) . .
C11 N1 C6 S2 179.0(5) . .
C5 N1 C6 S2 5.0(8) . .
O2 C6 C7 C8 5.1(13) . .
N1 C6 C7 C8 -175.5(5) . .
S2 C6 C7 C8 1.1(8) . .
O2 C6 C7 C9 -174.2(10) . .
N1 C6 C7 C9 5.2(8) . .
S2 C6 C7 C9 -178.3(5) . .
C9 C7 C8 C12 1.5(8) . 3_676
C6 C7 C8 C12 -177.9(5) . 3_676
C8 C7 C9 C9 0.6(9) . 3_676
C6 C7 C9 C9 179.9(6) . 3_676
C8 C7 C9 C10 177.9(5) . .
C6 C7 C9 C10 -2.8(8) . .
C9 C9 C10 C12 -2.8(9) 3_676 .
C7 C9 C10 C12 179.9(5) . .
C9 C9 C10 C11 176.8(6) 3_676 .
C7 C9 C10 C11 -0.5(8) . .
C6 N1 C11 O1 -179.7(5) . .
C5 N1 C11 O1 -5.6(8) . .
C6 N1 C11 C10 1.4(8) . .
C5 N1 C11 C10 175.5(5) . .
C9 C10 C11 O1 -177.6(5) . .
C12 C10 C11 O1 2.0(9) . .
C9 C10 C11 N1 1.3(8) . .
C12 C10 C11 N1 -179.1(5) . .
C13 N2 C12 C8 0.9(8) . 3_676
C13 N2 C12 C10 -179.8(5) . .
C9 C10 C12 N2 -178.5(5) . .
C11 C10 C12 N2 1.9(9) . .
C9 C10 C12 C8 0.8(8) . 3_676
C11 C10 C12 C8 -178.8(5) . 3_676
C12 N2 C13 C14 175.6(5) . .
C12 N2 C13 C14' -172.3(5) . .
N2 C13 C14 C19 164.9(3) . .
C14' C13 C14 C19 63.4(4) . .
N2 C13 C14 C15 69.1(4) . .
C14' C13 C14 C15 -32.5(4) . .
C19 C14 C15 C16 -37.0(5) . .
C13 C14 C15 C16 66.1(5) . .
C14 C15 C16 C17 -175.5(5) . .
C15 C16 C17 C18 55(4) . .
C15 C14 C19 C20 -175.4(7) . .
C13 C14 C19 C20 77.1(7) . .
N2 C13 C14' C19' -148.1(3) . .
C14 C13 C14' C19' -65.1(4) . .
N2 C13 C14' C15' 58.3(5) . .
C14 C13 C14' C15' 141.4(6) . .
C19' C14' C15' C16' 50.3(7) . .
C13 C14' C15' C16' -162.2(4) . .
C14' C15' C16' C17' 157.3(5) . .
C15' C16' C17' C18' 142.4(10) . .
C13 C14' C19' C20' 50.3(6) . .
C15' C14' C19' C20' -161.9(6) . .
C24 S3 C21 C22 1.9(8) . .
S3 C21 C22 C23 -2.0(12) . .
C21 C22 C23 C24 0.9(13) . .
C22 C23 C24 C25 -174.3(8) . .
C22 C23 C24 S3 0.4(11) . .
C21 S3 C24 C23 -1.3(8) . .
C21 S3 C24 C25 173.7(6) . .
C24' S3' C21' C22' 26(3) . .
S3' C21' C22' C23' -33(4) . .
C21' C22' C23' C24' 25(5) . .
C22' C23' C24' C25 176(3) . .
C22' C23' C24' S3' -6(4) . .
C21' S3' C24' C23' -10(3) . .
C21' S3' C24' C25 167(2) . .
C26 N3 C25 C24 -92.0(8) . .
C31 N3 C25 C24 88.2(7) . .
C26 N3 C25 C24' -92.0(13) . .
C31 N3 C25 C24' 88.2(13) . .
C23 C24 C25 N3 -98.7(10) . .
S3 C24 C25 N3 87.0(7) . .
C23 C24 C25 C24' 81(5) . .
S3 C24 C25 C24' -93(5) . .
C23' C24' C25 N3 109(3) . .
S3' C24' C25 N3 -68(2) . .
C23' C24' C25 C24 109(7) . .
S3' C24' C25 C24 -68(4) . .
C31 N3 C26 O4 178.4(9) . .
C25 N3 C26 O4 -1.4(11) . .
C31 N3 C26 C27 0.3(9) . .
C25 N3 C26 C27 -179.4(5) . .
C31 N3 C26 S4 -178.0(5) . .
C25 N3 C26 S4 2.2(9) . .
O4 C26 C27 C28 1.8(14) . .
N3 C26 C27 C28 179.4(5) . .
S4 C26 C27 C28 -2.2(9) . .
O4 C26 C27 C29 -179.0(11) . .
N3 C26 C27 C29 -1.4(9) . .
S4 C26 C27 C29 177.0(5) . .
C29 C27 C28 C32 0.1(9) . 3_866
C26 C27 C28 C32 179.3(6) . 3_866
C28 C27 C29 C30 -179.8(6) . .
C26 C27 C29 C30 1.0(9) . .
C28 C27 C29 C29 -0.6(10) . 3_866
C26 C27 C29 C29 -179.8(6) . 3_866
C27 C29 C30 C32 179.6(5) . .
C29 C29 C30 C32 0.4(10) 3_866 .
C27 C29 C30 C31 0.6(9) . .
C29 C29 C30 C31 -178.7(6) 3_866 .
C26 N3 C31 O3 -177.8(6) . .
C25 N3 C31 O3 2.0(8) . .
C26 N3 C31 C30 1.1(9) . .
C25 N3 C31 C30 -179.1(5) . .
C32 C30 C31 O3 -1.8(10) . .
C29 C30 C31 O3 177.2(6) . .
C32 C30 C31 N3 179.4(5) . .
C29 C30 C31 N3 -1.6(8) . .
C33 N4 C32 C30 173.8(6) . .
C33 N4 C32 C28 -6.9(10) . 3_866
C29 C30 C32 N4 179.5(6) . .
C31 C30 C32 N4 -1.5(9) . .
C29 C30 C32 C28 0.2(8) . 3_866
C31 C30 C32 C28 179.2(5) . 3_866
C32 N4 C33 C34 172.2(7) . .
C32 N4 C33 C34' 179.2(6) . .
N4 C33 C34 C35 -55.2(12) . .
C34' C33 C34 C35 -81.6(16) . .
N4 C33 C34 C39 -177.8(7) . .
C34' C33 C34 C39 156(2) . .
C33 C34 C35 C36 -74(2) . .
C39 C34 C35 C36 43(2) . .
C34 C35 C36 C37 -171.8(17) . .
C35 C36 C37 C38 64.5(14) . .
C33 C34 C39 C40 -100.1(14) . .
C35 C34 C39 C40 141.7(14) . .
N4 C33 C34' C39' 161.0(9) . .
C34 C33 C34' C39' -42.5(16) . .
N4 C33 C34' C35' -74.3(9) . .
C34 C33 C34' C35' 82.2(19) . .
C39' C34' C35' C36' 59.0(13) . .
C33 C34' C35' C36' -62.3(12) . .
C34' C35' C36' C37' -156.3(10) . .
C35' C36' C37' C38' 55(2) . .
C33 C34' C39' C40' 170.5(12) . .
C35' C34' C39' C40' 44.5(17) . .
